data_1530398
loop_
_publ_author_name
'Pan, F.'
'Gao, S.'
'Liu, H. Z.'

_publ_section_title
;
 A heterometallic nanosized tube {Fe[(CN)6]2[Co(LN3O2)]3}nand two of its
 lamellar polymorphous isomers
;
_journal_issue 39
_journal_name_full CrystEngComm
_journal_page_first 7490
_journal_paper_doi 10.1039/C5CE01185J
_journal_volume 17
_journal_year 2015
_chemical_formula_moiety 'C114 H126 Co6 Fe4 N42 O12, 19(H2 O)'
_chemical_formula_sum 'C114 H164 Co6 Fe4 N42 O31'
_chemical_formula_weight 3195.85
_chemical_name_systematic
; 
 ? 
;
_space_group_IT_number 14
_symmetry_cell_setting monoclinic
_symmetry_space_group_name_Hall '-P 2ybc'
_symmetry_space_group_name_H-M 'P 1 21/c 1'
_atom_sites_solution_hydrogens geom
_atom_sites_solution_primary direct
_atom_sites_solution_secondary difmap
_audit_creation_method SHELXL-97
_audit_update_record
;
2015-09-05 deposited with the CCDC.
2015-09-08 downloaded from the CCDC.
;
_cell_angle_alpha 90.00
_cell_angle_beta 98.50(3)
_cell_angle_gamma 90.00
_cell_formula_units_Z 4
_cell_length_a 17.276(4)
_cell_length_b 29.697(6)
_cell_length_c 31.436(6)
_cell_measurement_reflns_used 87797
_cell_measurement_temperature 293(2)
_cell_measurement_theta_max 25.028
_cell_measurement_theta_min 3.395
_cell_volume 15951(6)
_computing_cell_refinement 'HKL Scalepack (Otwinowski & Minor, 1997)'
_computing_data_collection 'KappaCCD (Nonius B. V., 1998)'
_computing_data_reduction 'HKL Denzo (Otwinowski & Minor, 1997) & maXus (Mackay et al., 1998)'
_computing_molecular_graphics 'Bruker SHELXTL V5.1 (Sheldrick, 1998)'
_computing_publication_material 'SHELXL-97 (Sheldrick, 1997)'
_computing_structure_refinement 'SHELXH-97 (Sheldrick, 1997)'
_computing_structure_solution 'SHELXS-97 (Sheldrick, 1990)'
_diffrn_ambient_temperature 293(2)
_diffrn_detector_area_resol_mean 0.76
_diffrn_measured_fraction_theta_full 0.910
_diffrn_measured_fraction_theta_max 0.910
_diffrn_measurement_device_type 'NONIUS KappaCCD'
_diffrn_measurement_method CCD
_diffrn_radiation_monochromator graphite
_diffrn_radiation_source 'fine-focus sealed tube'
_diffrn_radiation_type MoK\a
_diffrn_radiation_wavelength 0.71073
_diffrn_reflns_av_R_equivalents 0.0763
_diffrn_reflns_av_sigmaI/netI 0.1631
_diffrn_reflns_limit_h_max 20
_diffrn_reflns_limit_h_min -20
_diffrn_reflns_limit_k_max 35
_diffrn_reflns_limit_k_min -35
_diffrn_reflns_limit_l_max 37
_diffrn_reflns_limit_l_min -37
_diffrn_reflns_number 50423
_diffrn_reflns_theta_full 25.16
_diffrn_reflns_theta_max 25.16
_diffrn_reflns_theta_min 3.48
_exptl_absorpt_coefficient_mu 1.035
_exptl_absorpt_correction_T_max 0.7134
_exptl_absorpt_correction_T_min 0.4398
_exptl_absorpt_correction_type empirical
_exptl_crystal_colour 'dark brown'
_exptl_crystal_density_diffrn 1.331
_exptl_crystal_density_method 'not measured'
_exptl_crystal_description 'stick shape'
_exptl_crystal_F_000 6624
_exptl_crystal_size_max 0.95
_exptl_crystal_size_mid 0.35
_exptl_crystal_size_min 0.35
_platon_squeeze_details
;
;
_refine_diff_density_max 0.853
_refine_diff_density_min -0.439
_refine_diff_density_rms 0.102
_refine_ls_extinction_method none
_refine_ls_goodness_of_fit_ref 1.070
_refine_ls_hydrogen_treatment constr
_refine_ls_matrix_type full
_refine_ls_number_parameters 1767
_refine_ls_number_reflns 26036
_refine_ls_number_restraints 2768
_refine_ls_restrained_S_all 1.116
_refine_ls_R_factor_all 0.1748
_refine_ls_R_factor_gt 0.0742
_refine_ls_shift/su_max 0.003
_refine_ls_shift/su_mean 0.000
_refine_ls_structure_factor_coef Fsqd
_refine_ls_weighting_details 'calc w=1/[\s^2^(Fo^2^)+(0.0814P)^2^+0.0000P] where P=(Fo^2^+2Fc^2^)/3'
_refine_ls_weighting_scheme calc
_refine_ls_wR_factor_gt 0.1831
_refine_ls_wR_factor_ref 0.2116
_reflns_number_gt 9665
_reflns_number_total 26036
_reflns_threshold_expression >2sigma(I)
_cod_data_source_file c5ce01185j2.cif
_cod_data_source_block last
_cod_depositor_comments
;
The following automatic conversions were performed:

'_symmetry_cell_setting' value 'Monoclinic' changed to 'monoclinic'
according to
/usr/data/users/saulius/crontab/automatic-downloads/rss-feeds/RSC/lib/dictionaries/cif_core.dic
dictionary named 'cif_core.dic' version 2.4.2 from 2011-04-26.

Automatic conversion script
Id: cif_fix_values 3271 2015-04-21 07:52:19Z andrius 

 Adding full bibliography for 1530397--1530399.cif.
;
_cod_original_sg_symbol_H-M P2(1)/c
_cod_database_code 1530398

loop_
_symmetry_equiv_pos_as_xyz
'x, y, z'
'-x, y+1/2, -z+1/2'
'-x, -y, -z'
'x, -y-1/2, z-1/2'

loop_
_atom_site_label
_atom_site_type_symbol
_atom_site_fract_x
_atom_site_fract_y
_atom_site_fract_z
_atom_site_U_iso_or_equiv
_atom_site_adp_type
_atom_site_occupancy
_atom_site_symmetry_multiplicity
_atom_site_calc_flag
_atom_site_refinement_flags
_atom_site_disorder_assembly
_atom_site_disorder_group
N19 N 0.8608(5) 0.6766(3) 0.4718(3) 0.109(3) Uani 1 1 d U . .
N3 N 0.7086(4) 1.1353(3) 0.6956(2) 0.087(2) Uani 1 1 d U . .
C1 C 0.5746(4) 1.0282(3) 0.7820(2) 0.051(2) Uani 1 1 d U . .
C2 C 0.5655(5) 1.0496(3) 0.6966(3) 0.068(2) Uani 1 1 d U . .
C3 C 0.6808(5) 1.1092(3) 0.7158(3) 0.065(2) Uani 1 1 d U . .
C4 C 0.6965(4) 1.0856(3) 0.7991(3) 0.053(2) Uani 1 1 d U . .
C5 C 0.5524(5) 1.1145(3) 0.7557(3) 0.070(2) Uani 1 1 d U . .
C6 C 0.7013(5) 1.0211(3) 0.7412(2) 0.057(2) Uani 1 1 d U . .
C7 C 0.2651(5) 0.9319(3) 0.7879(3) 0.069(2) Uani 1 1 d U . .
C8 C 0.1495(5) 0.9737(3) 0.7293(4) 0.083(3) Uani 1 1 d U . .
C9 C 0.0342(5) 0.9304(3) 0.7641(3) 0.056(2) Uani 1 1 d U . .
C10 C 0.1550(4) 0.8875(3) 0.8203(3) 0.060(2) Uani 1 1 d U . .
C11 C 0.1521(4) 0.8825(3) 0.7340(3) 0.059(2) Uani 1 1 d U . .
C12 C 0.1467(5) 0.9796(3) 0.8144(4) 0.092(3) Uani 1 1 d U . .
C13 C 0.2560(4) 0.7881(3) 0.4484(3) 0.062(2) Uani 1 1 d U . .
C14 C 0.1363(5) 0.7463(3) 0.4820(3) 0.062(2) Uani 1 1 d U . .
C15 C 0.1741(5) 0.7925(3) 0.5554(3) 0.063(2) Uani 1 1 d U . .
C16 C 0.2963(5) 0.8337(3) 0.5238(3) 0.076(3) Uani 1 1 d U . .
C17 C 0.2869(4) 0.7398(3) 0.5258(3) 0.052(2) Uani 1 1 d U . .
C18 C 0.1449(5) 0.8360(3) 0.4814(3) 0.075(3) Uani 1 1 d U . .
C19 C 0.7993(6) 0.6723(3) 0.4816(3) 0.085(3) Uani 1 1 d U . .
C20 C 0.6565(5) 0.6746(3) 0.4416(3) 0.079(3) Uani 1 1 d U . .
C21 C 0.5987(5) 0.6514(3) 0.5163(3) 0.061(2) Uani 1 1 d U . .
C22 C 0.7505(6) 0.6555(4) 0.5570(4) 0.099(3) Uani 1 1 d U . .
C23 C 0.7084(5) 0.5999(3) 0.4876(3) 0.081(3) Uani 1 1 d U . .
C24 C 0.6919(6) 0.7250(4) 0.5119(4) 0.094(3) Uani 1 1 d U . .
C25 C 0.2916(7) 1.0955(4) 0.7832(5) 0.184(6) Uani 1 1 d U . .
H25A H 0.2771 1.1103 0.8080 0.277 Uiso 1 1 calc R . .
H25B H 0.2453 1.0874 0.7639 0.277 Uiso 1 1 calc R . .
H25C H 0.3231 1.1154 0.7689 0.277 Uiso 1 1 calc R . .
C26 C 0.3391(6) 1.0522(4) 0.7977(4) 0.092(3) Uani 1 1 d U . .
C27 C 0.3562(6) 1.0440(4) 0.8442(4) 0.089(3) Uani 1 1 d U . .
C28 C 0.3270(7) 1.0718(4) 0.8739(5) 0.144(4) Uani 1 1 d DU . .
H28 H 0.2941 1.0965 0.8677 0.172 Uiso 1 1 calc R . .
C29 C 0.3563(9) 1.0555(5) 0.9143(5) 0.156(5) Uani 1 1 d DU . .
H29 H 0.3413 1.0738 0.9356 0.188 Uiso 1 1 calc R . .
C30 C 0.3987(9) 1.0219(5) 0.9311(4) 0.155(5) Uani 1 1 d U . .
H30 H 0.4116 1.0153 0.9602 0.186 Uiso 1 1 calc R . .
C31 C 0.4235(7) 0.9950(5) 0.8933(4) 0.106(3) Uani 1 1 d U . .
C32 C 0.4718(7) 0.9550(5) 0.8972(4) 0.118(3) Uani 1 1 d U . .
C33 C 0.5035(7) 0.9357(5) 0.9409(4) 0.219(7) Uani 1 1 d U . .
H33A H 0.4870 0.9542 0.9630 0.329 Uiso 1 1 calc R . .
H33B H 0.5597 0.9351 0.9443 0.329 Uiso 1 1 calc R . .
H33C H 0.4841 0.9057 0.9431 0.329 Uiso 1 1 calc R . .
C34 C 0.5335(8) 0.8983(5) 0.8620(5) 0.183(5) Uani 1 1 d U . .
H34A H 0.5039 0.8711 0.8654 0.220 Uiso 1 1 calc R . .
H34B H 0.5768 0.9000 0.8854 0.220 Uiso 1 1 calc R . .
C35 C 0.5633(8) 0.8984(5) 0.8187(6) 0.175(5) Uani 1 1 d U . .
H35A H 0.6033 0.9213 0.8186 0.210 Uiso 1 1 calc R . .
H35B H 0.5863 0.8694 0.8138 0.210 Uiso 1 1 calc R . .
C36 C 0.5143(11) 0.9088(5) 0.7453(6) 0.205(6) Uani 1 1 d DU . .
H36A H 0.5253 0.8785 0.7363 0.247 Uiso 1 1 calc R . .
H36B H 0.5609 0.9267 0.7438 0.247 Uiso 1 1 calc R . .
C37 C 0.4508(10) 0.9272(6) 0.7135(5) 0.206(6) Uani 1 1 d DU . .
H37A H 0.4684 0.9324 0.6860 0.247 Uiso 1 1 calc R . .
H37B H 0.4060 0.9071 0.7094 0.247 Uiso 1 1 calc R . .
C38 C 0.3667(8) 0.9872(6) 0.7084(4) 0.154(4) Uani 1 1 d U . .
H38A H 0.3206 0.9689 0.7096 0.185 Uiso 1 1 calc R . .
H38B H 0.3734 0.9907 0.6785 0.185 Uiso 1 1 calc R . .
C39 C 0.3570(7) 1.0306(5) 0.7273(4) 0.128(4) Uani 1 1 d U . .
H39A H 0.3957 1.0515 0.7195 0.154 Uiso 1 1 calc R . .
H39B H 0.3054 1.0425 0.7168 0.154 Uiso 1 1 calc R . .
C40 C -0.0954(7) 1.0418(4) 0.8691(4) 0.174(5) Uani 1 1 d U . .
H40A H -0.1090 1.0315 0.8959 0.261 Uiso 1 1 calc R . .
H40B H -0.1231 1.0692 0.8608 0.261 Uiso 1 1 calc R . .
H40C H -0.0401 1.0473 0.8722 0.261 Uiso 1 1 calc R . .
C41 C -0.1174(6) 1.0067(4) 0.8353(4) 0.100(3) Uani 1 1 d U . .
C42 C -0.1561(6) 0.9641(5) 0.8448(4) 0.104(3) Uani 1 1 d U . .
C43 C -0.1744(8) 0.9547(5) 0.8880(5) 0.155(5) Uani 1 1 d DU . .
H43 H -0.1667 0.9747 0.9110 0.186 Uiso 1 1 calc R . .
C44 C -0.2034(9) 0.9134(6) 0.8893(5) 0.155(5) Uani 1 1 d DU . .
H44 H -0.2096 0.9028 0.9165 0.186 Uiso 1 1 calc R . .
C45 C -0.2254(7) 0.8844(5) 0.8556(5) 0.147(4) Uani 1 1 d U . .
H45 H -0.2508 0.8575 0.8597 0.177 Uiso 1 1 calc R . .
C46 C -0.2081(6) 0.8969(4) 0.8138(5) 0.106(3) Uani 1 1 d U . .
C47 C -0.2248(6) 0.8737(4) 0.7719(5) 0.111(3) Uani 1 1 d U . .
C48 C -0.2600(6) 0.8265(4) 0.7731(5) 0.173(5) Uani 1 1 d U . .
H48A H -0.2683 0.8196 0.8019 0.259 Uiso 1 1 calc R . .
H48B H -0.2248 0.8048 0.7638 0.259 Uiso 1 1 calc R . .
H48C H -0.3091 0.8255 0.7543 0.259 Uiso 1 1 calc R . .
C49 C -0.2204(8) 0.8730(5) 0.7001(5) 0.161(5) Uani 1 1 d U . .
H49A H -0.1803 0.8508 0.6972 0.194 Uiso 1 1 calc R . .
H49B H -0.2711 0.8582 0.6955 0.194 Uiso 1 1 calc R . .
C50 C -0.2182(9) 0.9093(5) 0.6690(4) 0.157(4) Uani 1 1 d U . .
H50A H -0.2182 0.8966 0.6405 0.188 Uiso 1 1 calc R . .
H50B H -0.2643 0.9280 0.6682 0.188 Uiso 1 1 calc R . .
C51 C -0.1421(8) 0.9701(5) 0.6526(4) 0.149(4) Uani 1 1 d U . .
H51A H -0.1899 0.9876 0.6472 0.179 Uiso 1 1 calc R . .
H51B H -0.1307 0.9582 0.6254 0.179 Uiso 1 1 calc R . .
C52 C -0.0745(7) 0.9995(4) 0.6736(4) 0.143(4) Uani 1 1 d U . .
H52A H -0.0264 0.9823 0.6792 0.172 Uiso 1 1 calc R . .
H52B H -0.0665 1.0249 0.6554 0.172 Uiso 1 1 calc R . .
C53 C -0.0431(7) 1.0399(4) 0.7386(5) 0.130(4) Uani 1 1 d U . .
H53A H -0.0307 1.0667 0.7234 0.156 Uiso 1 1 calc R . .
H53B H 0.0047 1.0227 0.7464 0.156 Uiso 1 1 calc R . .
C54 C -0.0760(6) 1.0523(4) 0.7772(4) 0.128(4) Uani 1 1 d U . .
H54A H -0.1180 1.0739 0.7700 0.154 Uiso 1 1 calc R . .
H54B H -0.0360 1.0660 0.7981 0.154 Uiso 1 1 calc R . .
C55 C -0.0922(8) 0.7839(6) 0.6636(6) 0.257(8) Uani 1 1 d U . .
H55A H -0.1054 0.7596 0.6814 0.386 Uiso 1 1 calc R . .
H55B H -0.1142 0.7782 0.6342 0.386 Uiso 1 1 calc R . .
H55C H -0.1130 0.8115 0.6730 0.386 Uiso 1 1 calc R . .
C56 C -0.0057(8) 0.7875(5) 0.6671(5) 0.137(4) Uani 1 1 d U . .
C57 C 0.0445(9) 0.7504(4) 0.6797(4) 0.114(3) Uani 1 1 d U . .
C58 C 0.0377(10) 0.7073(6) 0.6979(5) 0.185(6) Uani 1 1 d U . .
H58 H -0.0121 0.6988 0.7028 0.222 Uiso 1 1 calc R . .
C59 C 0.0955(11) 0.6775(6) 0.7089(6) 0.171(6) Uani 1 1 d U . .
H59 H 0.0838 0.6490 0.7183 0.206 Uiso 1 1 calc R . .
C60 C 0.1594(10) 0.6869(5) 0.7069(5) 0.159(5) Uani 1 1 d U . .
H60 H 0.2013 0.6681 0.7169 0.191 Uiso 1 1 calc R . .
C61 C 0.1686(9) 0.7277(4) 0.6886(4) 0.109(3) Uani 1 1 d U . .
C62 C 0.2529(8) 0.7392(4) 0.6850(4) 0.117(3) Uani 1 1 d U . .
C63 C 0.3296(8) 0.7139(4) 0.6963(4) 0.175(6) Uani 1 1 d U . .
H63A H 0.3198 0.6851 0.7082 0.262 Uiso 1 1 calc R . .
H63B H 0.3642 0.7310 0.7171 0.262 Uiso 1 1 calc R . .
H63C H 0.3533 0.7098 0.6709 0.262 Uiso 1 1 calc R . .
C64 C 0.3237(7) 0.8016(4) 0.6578(4) 0.136(4) Uani 1 1 d DU . .
H64A H 0.3638 0.7983 0.6826 0.163 Uiso 1 1 calc R . .
H64B H 0.3410 0.7843 0.6348 0.163 Uiso 1 1 calc R . .
C65 C 0.3249(8) 0.8468(5) 0.6454(4) 0.156(5) Uani 1 1 d U . .
H65A H 0.3528 0.8646 0.6686 0.187 Uiso 1 1 calc R . .
H65B H 0.3513 0.8498 0.6204 0.187 Uiso 1 1 calc R . .
C66 C 0.2340(8) 0.9058(5) 0.6224(4) 0.148(4) Uani 1 1 d U . .
H66A H 0.2382 0.9258 0.6470 0.177 Uiso 1 1 calc R . .
H66B H 0.2711 0.9155 0.6039 0.177 Uiso 1 1 calc R . .
C67 C 0.1583(9) 0.9069(4) 0.6000(5) 0.156(5) Uani 1 1 d U . .
H67A H 0.1583 0.8923 0.5724 0.187 Uiso 1 1 calc R . .
H67B H 0.1434 0.9381 0.5945 0.187 Uiso 1 1 calc R . .
C68 C 0.0227(7) 0.8819(4) 0.6002(5) 0.143(4) Uani 1 1 d U . .
H68A H -0.0002 0.9113 0.5934 0.171 Uiso 1 1 calc R . .
H68B H 0.0205 0.8647 0.5738 0.171 Uiso 1 1 calc R . .
C69 C -0.0179(7) 0.8591(4) 0.6299(4) 0.123(4) Uani 1 1 d U . .
H69A H -0.0704 0.8519 0.6160 0.147 Uiso 1 1 calc R . .
H69B H -0.0223 0.8788 0.6540 0.147 Uiso 1 1 calc R . .
C70 C -0.0972(9) 0.8096(5) 0.3850(5) 0.195(6) Uani 1 1 d U . .
H70A H -0.0982 0.8046 0.3547 0.293 Uiso 1 1 calc R . .
H70B H -0.0584 0.8319 0.3947 0.293 Uiso 1 1 calc R . .
H70C H -0.1476 0.8199 0.3902 0.293 Uiso 1 1 calc R . .
C71 C -0.0789(8) 0.7700(6) 0.4070(6) 0.141(4) Uani 1 1 d U . .
C72 C -0.0644(6) 0.7306(5) 0.3785(5) 0.108(3) Uani 1 1 d U . .
C73 C -0.0762(8) 0.7297(6) 0.3360(5) 0.166(5) Uani 1 1 d DU . .
H73 H -0.0971 0.7542 0.3197 0.199 Uiso 1 1 calc R . .
C74 C -0.0544(8) 0.6877(6) 0.3159(5) 0.146(5) Uani 1 1 d DU . .
H74 H -0.0591 0.6877 0.2860 0.175 Uiso 1 1 calc R . .
C75 C -0.0301(8) 0.6517(5) 0.3345(5) 0.145(4) Uani 1 1 d U . .
H75 H -0.0184 0.6256 0.3204 0.174 Uiso 1 1 calc R . .
C76 C -0.0231(6) 0.6564(5) 0.3805(4) 0.109(3) Uani 1 1 d U . .
C77 C 0.0067(7) 0.6180(5) 0.4077(5) 0.128(3) Uani 1 1 d U . .
C78 C 0.0315(6) 0.5719(4) 0.3951(4) 0.146(5) Uani 1 1 d U . .
H78A H 0.0257 0.5698 0.3643 0.219 Uiso 1 1 calc R . .
H78B H -0.0006 0.5496 0.4060 0.219 Uiso 1 1 calc R . .
H78C H 0.0853 0.5670 0.4070 0.219 Uiso 1 1 calc R . .
C79 C 0.0353(9) 0.5952(5) 0.4793(5) 0.180(5) Uani 1 1 d DU . .
H79A H 0.0768 0.5773 0.4700 0.216 Uiso 1 1 calc R . .
H79B H -0.0079 0.5753 0.4828 0.216 Uiso 1 1 calc R . .
C80 C 0.0643(11) 0.6179(6) 0.5207(5) 0.211(6) Uani 1 1 d DU . .
H80A H 0.1167 0.6294 0.5202 0.253 Uiso 1 1 calc R . .
H80B H 0.0665 0.5964 0.5442 0.253 Uiso 1 1 calc R . .
C81 C 0.0153(11) 0.6800(6) 0.5664(5) 0.212(6) Uani 1 1 d DU . .
H81A H 0.0698 0.6863 0.5770 0.254 Uiso 1 1 calc R . .
H81B H -0.0051 0.6616 0.5876 0.254 Uiso 1 1 calc R . .
C82 C -0.0270(10) 0.7215(6) 0.5618(5) 0.188(5) Uani 1 1 d DU . .
H82A H -0.0789 0.7162 0.5690 0.225 Uiso 1 1 calc R . .
H82B H -0.0010 0.7427 0.5827 0.225 Uiso 1 1 calc R . .
C83 C -0.0735(10) 0.7770(6) 0.5159(6) 0.186(6) Uani 1 1 d U . .
H83A H -0.0512 0.7994 0.5367 0.223 Uiso 1 1 calc R . .
H83B H -0.1265 0.7714 0.5213 0.223 Uiso 1 1 calc R . .
C84 C -0.0792(7) 0.7973(5) 0.4741(5) 0.154(4) Uani 1 1 d U . .
H84A H -0.1292 0.8124 0.4668 0.185 Uiso 1 1 calc R . .
H84B H -0.0378 0.8193 0.4736 0.185 Uiso 1 1 calc R . .
C85 C 0.1203(8) 0.7300(5) 0.2904(5) 0.205(7) Uani 1 1 d DU . .
H85A H 0.0727 0.7426 0.2975 0.308 Uiso 1 1 calc R . .
H85B H 0.1248 0.6992 0.2998 0.308 Uiso 1 1 calc R . .
H85C H 0.1195 0.7312 0.2598 0.308 Uiso 1 1 calc R . .
C86 C 0.1839(6) 0.7546(4) 0.3107(4) 0.112(3) Uani 1 1 d DU . .
C87 C 0.2648(7) 0.7455(4) 0.3077(3) 0.093(3) Uani 1 1 d DU . .
C88 C 0.2945(9) 0.7060(5) 0.2848(4) 0.153(4) Uani 1 1 d DU . .
H88 H 0.2561 0.6860 0.2724 0.184 Uiso 1 1 calc R . .
C89 C 0.3644(9) 0.6956(5) 0.2797(5) 0.171(5) Uani 1 1 d DU . .
H89 H 0.3775 0.6706 0.2643 0.205 Uiso 1 1 calc R . .
C90 C 0.4217(8) 0.7280(5) 0.3013(4) 0.164(4) Uani 1 1 d DU . .
H90 H 0.4744 0.7243 0.2990 0.197 Uiso 1 1 calc R . .
C91 C 0.3994(7) 0.7637(5) 0.3248(4) 0.106(3) Uani 1 1 d DU . .
C92 C 0.4460(8) 0.7988(6) 0.3507(5) 0.130(3) Uani 1 1 d U . .
C93 C 0.5362(6) 0.7916(4) 0.3480(4) 0.159(5) Uani 1 1 d DU . .
H93A H 0.5548 0.8159 0.3321 0.239 Uiso 1 1 calc R . .
H93B H 0.5431 0.7636 0.3338 0.239 Uiso 1 1 calc R . .
H93C H 0.5652 0.7909 0.3765 0.239 Uiso 1 1 calc R . .
C94 C 0.4639(9) 0.8588(5) 0.3971(4) 0.169(4) Uani 1 1 d DU . .
H94A H 0.4858 0.8806 0.3791 0.202 Uiso 1 1 calc R . .
H94B H 0.5064 0.8437 0.4152 0.202 Uiso 1 1 calc R . .
C95 C 0.4117(11) 0.8806(6) 0.4229(6) 0.203(6) Uani 1 1 d U . .
H95A H 0.4065 0.8619 0.4476 0.244 Uiso 1 1 calc R . .
H95B H 0.4340 0.9093 0.4334 0.244 Uiso 1 1 calc R . .
C96 C 0.2852(11) 0.9076(6) 0.4157(6) 0.199(6) Uani 1 1 d U . .
H96A H 0.3033 0.9371 0.4260 0.239 Uiso 1 1 calc R . .
H96B H 0.2731 0.8905 0.4402 0.239 Uiso 1 1 calc R . .
C97 C 0.2170(11) 0.9125(5) 0.3859(5) 0.195(5) Uani 1 1 d U . .
H97A H 0.1755 0.9273 0.3983 0.234 Uiso 1 1 calc R . .
H97B H 0.2265 0.9285 0.3603 0.234 Uiso 1 1 calc R . .
C98 C 0.1271(7) 0.8638(5) 0.3533(4) 0.141(4) Uani 1 1 d DU . .
H98A H 0.1255 0.8809 0.3269 0.169 Uiso 1 1 calc R . .
H98B H 0.0880 0.8764 0.3691 0.169 Uiso 1 1 calc R . .
C99 C 0.1066(6) 0.8164(5) 0.3425(4) 0.140(4) Uani 1 1 d DU . .
H99A H 0.0921 0.8007 0.3672 0.168 Uiso 1 1 calc R . .
H99B H 0.0633 0.8148 0.3191 0.168 Uiso 1 1 calc R . .
C100 C 0.3439(6) 0.6743(3) 0.3908(3) 0.115(4) Uani 1 1 d U . .
H10C H 0.3084 0.6514 0.3784 0.172 Uiso 1 1 calc R . .
H10D H 0.3907 0.6734 0.3777 0.172 Uiso 1 1 calc R . .
H10E H 0.3196 0.7033 0.3859 0.172 Uiso 1 1 calc R . .
C101 C 0.3643(5) 0.6663(3) 0.4385(3) 0.067(2) Uani 1 1 d U . .
C102 C 0.3305(5) 0.6260(3) 0.4583(3) 0.063(2) Uani 1 1 d U . .
C103 C 0.2819(5) 0.5945(3) 0.4337(3) 0.081(3) Uani 1 1 d U . .
H103 H 0.2644 0.5991 0.4046 0.098 Uiso 1 1 calc R . .
C104 C 0.2614(5) 0.5565(3) 0.4548(3) 0.090(3) Uani 1 1 d U . .
H104 H 0.2301 0.5345 0.4398 0.107 Uiso 1 1 calc R . .
C105 C 0.2880(5) 0.5511(3) 0.4991(3) 0.080(3) Uani 1 1 d U . .
H105 H 0.2732 0.5263 0.5141 0.096 Uiso 1 1 calc R . .
C106 C 0.3368(4) 0.5839(3) 0.5196(3) 0.056(2) Uani 1 1 d U . .
C107 C 0.3699(5) 0.5825(3) 0.5651(3) 0.059(2) Uani 1 1 d U . .
C108 C 0.3536(5) 0.5426(3) 0.5932(3) 0.079(3) Uani 1 1 d U . .
H10F H 0.3222 0.5208 0.5760 0.119 Uiso 1 1 calc R . .
H10G H 0.3262 0.5530 0.6158 0.119 Uiso 1 1 calc R . .
H10H H 0.4023 0.5291 0.6056 0.119 Uiso 1 1 calc R . .
C109 C 0.4456(5) 0.6219(3) 0.6230(3) 0.073(2) Uani 1 1 d U . .
H10A H 0.4672 0.5934 0.6341 0.087 Uiso 1 1 calc R . .
H10B H 0.4063 0.6311 0.6403 0.087 Uiso 1 1 calc R . .
C110 C 0.5087(5) 0.6561(3) 0.6266(3) 0.078(2) Uani 1 1 d U . .
H11G H 0.5228 0.6655 0.6563 0.094 Uiso 1 1 calc R . .
H11H H 0.5548 0.6438 0.6166 0.094 Uiso 1 1 calc R . .
C111 C 0.5353(5) 0.7295(3) 0.5996(3) 0.085(3) Uani 1 1 d U . .
H11I H 0.5844 0.7173 0.5932 0.101 Uiso 1 1 calc R . .
H11J H 0.5450 0.7441 0.6275 0.101 Uiso 1 1 calc R . .
C112 C 0.5036(5) 0.7619(3) 0.5665(3) 0.085(3) Uani 1 1 d U . .
H11A H 0.4551 0.7748 0.5731 0.102 Uiso 1 1 calc R . .
H11B H 0.5406 0.7861 0.5645 0.102 Uiso 1 1 calc R . .
C113 C 0.4615(5) 0.7625(3) 0.4895(3) 0.075(2) Uani 1 1 d U . .
H11C H 0.4989 0.7855 0.4845 0.090 Uiso 1 1 calc R . .
H11D H 0.4122 0.7769 0.4926 0.090 Uiso 1 1 calc R . .
C114 C 0.4504(5) 0.7287(3) 0.4529(3) 0.077(3) Uani 1 1 d U . .
H11E H 0.4207 0.7425 0.4276 0.093 Uiso 1 1 calc R . .
H11F H 0.5010 0.7198 0.4458 0.093 Uiso 1 1 calc R . .
Co1 Co 0.43444(6) 0.97015(4) 0.80336(4) 0.0589(3) Uani 1 1 d U . .
Co2 Co -0.14607(6) 0.95825(4) 0.75107(4) 0.0644(4) Uani 1 1 d U . .
Co3 Co 0.15051(7) 0.81972(4) 0.65067(4) 0.0686(4) Uani 1 1 d U . .
Co4 Co -0.02602(7) 0.69575(5) 0.46633(4) 0.0890(5) Uani 1 1 d U . .
Co5 Co 0.28892(7) 0.82240(4) 0.35757(4) 0.0782(4) Uani 1 1 d U . .
Co6 Co 0.42617(6) 0.67027(4) 0.53263(4) 0.0536(3) Uani 1 1 d U . .
Fe1 Fe 0.62908(6) 1.06784(4) 0.74822(4) 0.0507(3) Uani 1 1 d U . .
Fe2 Fe 0.14988(6) 0.93047(4) 0.77489(4) 0.0565(3) Uani 1 1 d U . .
Fe3 Fe 0.21582(6) 0.78875(4) 0.50290(4) 0.0537(3) Uani 1 1 d U . .
Fe4 Fe 0.70035(7) 0.66268(4) 0.49944(4) 0.0681(4) Uani 1 1 d U . .
N1 N 0.5376(3) 1.0055(2) 0.8011(2) 0.0570(17) Uani 1 1 d U . .
N2 N 0.5297(5) 1.0363(3) 0.6648(3) 0.101(3) Uani 1 1 d U . .
N4 N 0.7374(4) 1.0972(3) 0.8301(2) 0.080(2) Uani 1 1 d U . .
N5 N 0.5078(4) 1.1406(3) 0.7607(3) 0.094(3) Uani 1 1 d U . .
N6 N 0.7481(4) 0.9934(3) 0.7373(2) 0.071(2) Uani 1 1 d U . .
N7 N 0.3311(4) 0.9333(2) 0.7942(3) 0.081(2) Uani 1 1 d U . .
N8 N 0.1490(5) 1.0005(3) 0.7026(3) 0.113(3) Uani 1 1 d U . .
N9 N -0.0315(4) 0.9320(2) 0.7596(2) 0.0644(19) Uani 1 1 d U . .
N10 N 0.1595(4) 0.8619(3) 0.8490(3) 0.088(2) Uani 1 1 d U . .
N11 N 0.1545(4) 0.8548(2) 0.7080(2) 0.075(2) Uani 1 1 d U . .
N12 N 0.1415(5) 1.0097(3) 0.8376(3) 0.132(4) Uani 1 1 d U . .
N13 N 0.2778(4) 0.7908(3) 0.4157(2) 0.087(2) Uani 1 1 d U . .
N14 N 0.0890(4) 0.7210(3) 0.4717(3) 0.090(2) Uani 1 1 d U . .
N15 N 0.1496(4) 0.7957(2) 0.5873(2) 0.080(2) Uani 1 1 d U . .
N16 N 0.3423(5) 0.8595(3) 0.5338(3) 0.118(3) Uani 1 1 d U . .
N17 N 0.3277(4) 0.7109(2) 0.5381(2) 0.0649(19) Uani 1 1 d U . .
N18 N 0.1056(5) 0.8651(3) 0.4688(3) 0.110(3) Uani 1 1 d U . .
N20 N 0.6316(5) 0.6842(3) 0.4062(3) 0.107(3) Uani 1 1 d U . .
N21 N 0.5374(4) 0.6455(2) 0.5246(2) 0.0602(18) Uani 1 1 d U . .
N22 N 0.7798(6) 0.6535(4) 0.5935(4) 0.161(5) Uani 1 1 d U . .
N23 N 0.7156(5) 0.5618(3) 0.4806(3) 0.108(3) Uani 1 1 d U . .
N24 N 0.6887(6) 0.7626(3) 0.5197(4) 0.140(4) Uani 1 1 d U . .
N25 N 0.3664(4) 1.0256(3) 0.7733(3) 0.081(2) Uani 1 1 d U . .
N26 N 0.4008(4) 1.0081(3) 0.8538(2) 0.0701(18) Uani 1 1 d U . .
N27 N 0.4837(4) 0.9378(3) 0.8616(3) 0.104(2) Uani 1 1 d U . .
N28 N -0.2064(5) 0.8940(3) 0.7431(3) 0.095(2) Uani 1 1 d U . .
N29 N -0.1724(4) 0.9377(3) 0.8113(3) 0.085(2) Uani 1 1 d U . .
N30 N -0.1063(4) 1.0109(3) 0.7952(3) 0.090(2) Uani 1 1 d U . .
N31 N 0.0212(5) 0.8185(3) 0.6453(3) 0.089(2) Uani 1 1 d U . .
N32 N 0.1172(6) 0.7586(3) 0.6769(2) 0.089(2) Uani 1 1 d U . .
N33 N 0.2564(5) 0.7799(3) 0.6680(2) 0.092(2) Uani 1 1 d DU . .
N34 N -0.0718(6) 0.7622(4) 0.4443(4) 0.119(3) Uani 1 1 d U . .
N35 N -0.0411(5) 0.6940(4) 0.3994(3) 0.102(2) Uani 1 1 d U . .
N36 N 0.0098(5) 0.6289(3) 0.4478(4) 0.115(2) Uani 1 1 d DU . .
N37 N 0.1747(5) 0.7976(3) 0.3302(3) 0.100(2) Uani 1 1 d DU . .
N38 N 0.3201(7) 0.7680(4) 0.3229(3) 0.122(2) Uani 1 1 d U . .
N39 N 0.4153(7) 0.8272(5) 0.3714(4) 0.151(3) Uani 1 1 d DU . .
N40 N 0.4092(4) 0.6895(2) 0.4653(2) 0.0615(17) Uani 1 1 d U . .
N41 N 0.3565(3) 0.6201(2) 0.4990(2) 0.0525(15) Uani 1 1 d U . .
N42 N 0.4091(4) 0.6163(2) 0.5780(2) 0.0560(16) Uani 1 1 d U . .
O1 O 0.4336(4) 0.9656(3) 0.7315(2) 0.123(2) Uani 1 1 d U . .
O2 O 0.5029(5) 0.9070(3) 0.7869(4) 0.143(3) Uani 1 1 d U . .
O3 O -0.1501(5) 0.9358(3) 0.6804(2) 0.120(2) Uani 1 1 d U . .
O4 O -0.0986(4) 1.0140(2) 0.7124(3) 0.106(2) Uani 1 1 d U . .
O5 O 0.1016(5) 0.8861(2) 0.6210(2) 0.107(2) Uani 1 1 d U . .
O6 O 0.2502(5) 0.8611(3) 0.6361(3) 0.120(2) Uani 1 1 d U . .
O7 O -0.0343(6) 0.7401(4) 0.5245(3) 0.149(3) Uani 1 1 d U . .
O8 O 0.0106(5) 0.6557(4) 0.5277(3) 0.158(3) Uani 1 1 d U . .
O9 O 0.2020(6) 0.8691(3) 0.3782(3) 0.132(2) Uani 1 1 d DU . .
O10 O 0.3400(7) 0.8877(4) 0.3998(3) 0.161(3) Uani 1 1 d U . .
O11 O 0.4900(3) 0.73685(18) 0.5270(2) 0.0669(15) Uani 1 1 d U . .
O12 O 0.4780(3) 0.6937(2) 0.60004(17) 0.0674(15) Uani 1 1 d U . .
O13 O 0.1232(9) 0.0242(5) 0.0031(5) 0.322(7) Uani 1 1 d U . .
O14 O 0.0111(10) 0.0740(5) 0.5814(6) 0.360(9) Uani 1 1 d U . .
O15 O 0.1134(7) 0.0859(4) 0.6684(4) 0.259(6) Uani 1 1 d U . .
O16 O 0.1059(5) 0.1080(4) 0.8287(4) 0.223(5) Uani 1 1 d U . .
O17 O 0.1214(9) 0.0470(5) 0.9201(5) 0.318(7) Uani 1 1 d U . .
O18 O 0.3954(4) 0.2076(3) 0.7683(2) 0.137(3) Uani 1 1 d U . .
O19 O 0.7883(6) 0.1516(5) 0.9072(4) 0.260(6) Uani 1 1 d U . .
O20 O 0.9298(5) 0.6438(4) 0.7549(4) 0.219(5) Uani 1 1 d U . .
O21 O 0.5864(7) 0.6575(4) 0.1478(4) 0.236(5) Uani 1 1 d U . .
O22 O 0.5400(6) 0.7034(3) 0.2202(3) 0.195(4) Uani 1 1 d U . .
O23 O 0.7272(6) 0.7858(4) 0.1747(4) 0.218(5) Uani 1 1 d U . .
O24 O 0.8360(5) 0.7793(3) 0.2451(3) 0.181(4) Uani 1 1 d U . .
O25 O 0.7255(5) 0.7949(3) 0.2999(3) 0.176(4) Uani 1 1 d U . .
O26 O 0.7363(10) 0.8778(5) 0.3435(5) 0.347(8) Uani 1 1 d U . .
O27 O 0.7340(5) 0.7534(4) 0.3814(4) 0.112(5) Uani 0.624(12) 1 d PU A 1
O28 O 0.7157(12) 0.8189(8) 0.4347(7) 0.159(11) Uani 0.376(12) 1 d PU A 2
O29 O 0.4868(12) 0.8931(6) 0.5720(7) 0.435(11) Uani 1 1 d U . .
O30 O 0.7060(8) 0.7965(4) 0.6214(5) 0.294(7) Uani 1 1 d U . .

loop_
_atom_site_aniso_label
_atom_site_aniso_U_11
_atom_site_aniso_U_22
_atom_site_aniso_U_33
_atom_site_aniso_U_23
_atom_site_aniso_U_13
_atom_site_aniso_U_12
N19 0.088(6) 0.125(7) 0.123(7) -0.049(6) 0.046(5) -0.044(5)
N3 0.074(5) 0.107(7) 0.080(6) 0.021(5) 0.017(4) -0.013(5)
C1 0.039(4) 0.061(5) 0.052(5) -0.004(4) 0.006(4) 0.002(4)
C2 0.062(5) 0.092(7) 0.051(5) 0.004(5) 0.012(4) -0.002(4)
C3 0.052(5) 0.090(6) 0.052(5) 0.016(5) 0.007(4) -0.005(4)
C4 0.043(5) 0.065(6) 0.054(5) 0.005(4) 0.022(4) -0.003(4)
C5 0.059(5) 0.076(6) 0.075(6) 0.001(5) 0.011(5) 0.013(4)
C6 0.047(5) 0.077(6) 0.050(5) -0.007(4) 0.013(4) 0.002(4)
C7 0.059(4) 0.051(5) 0.096(7) -0.011(5) 0.014(5) -0.007(4)
C8 0.053(5) 0.067(6) 0.135(7) 0.016(5) 0.033(5) 0.011(5)
C9 0.058(4) 0.053(5) 0.062(5) 0.000(4) 0.022(4) 0.005(4)
C10 0.034(4) 0.077(6) 0.067(5) -0.020(4) 0.003(4) 0.002(4)
C11 0.054(5) 0.059(5) 0.065(5) 0.006(4) 0.013(4) -0.001(4)
C12 0.070(6) 0.075(6) 0.135(8) -0.031(5) 0.027(6) -0.021(5)
C13 0.041(5) 0.076(6) 0.072(5) 0.015(4) 0.022(4) 0.002(4)
C14 0.048(5) 0.081(6) 0.059(5) -0.003(4) 0.015(4) -0.009(4)
C15 0.052(5) 0.071(6) 0.068(5) -0.007(4) 0.014(4) 0.000(4)
C16 0.063(5) 0.080(6) 0.088(7) -0.009(5) 0.023(5) -0.011(4)
C17 0.039(4) 0.072(5) 0.049(5) -0.003(4) 0.020(4) -0.006(3)
C18 0.063(5) 0.075(6) 0.086(6) 0.006(5) 0.013(5) 0.016(4)
C19 0.066(5) 0.099(7) 0.096(7) -0.028(6) 0.030(5) -0.033(5)
C20 0.069(6) 0.082(7) 0.091(5) -0.006(5) 0.033(5) -0.014(5)
C21 0.059(4) 0.056(5) 0.071(6) -0.011(4) 0.021(4) 0.004(4)
C22 0.066(6) 0.124(8) 0.108(6) 0.013(6) 0.016(5) -0.036(6)
C23 0.053(5) 0.077(5) 0.125(8) 0.004(5) 0.051(5) -0.005(5)
C24 0.088(7) 0.080(5) 0.115(8) -0.018(6) 0.020(6) -0.019(5)
C25 0.122(9) 0.126(9) 0.306(14) 0.071(9) 0.035(10) 0.048(7)
C26 0.054(6) 0.075(7) 0.151(7) 0.037(6) 0.024(6) 0.002(4)
C27 0.069(6) 0.073(6) 0.135(6) -0.033(5) 0.046(6) -0.012(4)
C28 0.120(9) 0.131(9) 0.192(9) -0.056(8) 0.064(9) -0.010(7)
C29 0.169(12) 0.162(11) 0.149(9) -0.068(9) 0.056(9) -0.073(7)
C30 0.169(11) 0.213(12) 0.094(8) -0.013(7) 0.054(8) -0.086(8)
C31 0.090(7) 0.146(8) 0.084(6) 0.003(5) 0.022(6) -0.059(5)
C32 0.070(7) 0.178(9) 0.100(6) 0.075(6) -0.002(6) -0.042(6)
C33 0.129(10) 0.349(15) 0.161(8) 0.160(10) -0.040(8) -0.071(10)
C34 0.126(10) 0.134(9) 0.286(9) 0.090(9) 0.019(9) 0.035(7)
C35 0.122(10) 0.107(9) 0.300(10) 0.011(10) 0.042(8) 0.053(7)
C36 0.223(13) 0.159(11) 0.247(9) -0.117(10) 0.077(9) 0.005(8)
C37 0.230(13) 0.231(12) 0.166(8) -0.130(8) 0.055(9) -0.038(9)
C38 0.122(9) 0.249(11) 0.089(7) 0.000(7) 0.008(7) -0.059(8)
C39 0.095(7) 0.179(9) 0.101(6) 0.068(7) -0.016(6) -0.033(7)
C40 0.171(10) 0.174(10) 0.147(9) -0.092(9) -0.072(8) 0.072(8)
C41 0.065(7) 0.121(7) 0.103(6) -0.039(5) -0.021(6) 0.044(5)
C42 0.076(7) 0.140(7) 0.098(6) -0.001(6) 0.015(6) 0.053(6)
C43 0.146(11) 0.204(11) 0.115(7) 0.000(8) 0.024(8) 0.050(9)
C44 0.122(10) 0.213(12) 0.144(8) 0.044(8) 0.061(9) 0.060(9)
C45 0.093(8) 0.167(10) 0.190(9) 0.068(8) 0.049(9) 0.004(8)
C46 0.057(6) 0.120(7) 0.150(7) 0.042(6) 0.046(7) 0.022(5)
C47 0.047(6) 0.088(7) 0.198(8) 0.006(7) 0.020(8) 0.012(5)
C48 0.094(8) 0.123(8) 0.301(14) 0.021(8) 0.029(9) -0.024(7)
C49 0.138(9) 0.147(10) 0.188(9) -0.078(7) -0.008(9) -0.018(8)
C50 0.146(9) 0.183(11) 0.129(7) -0.075(7) -0.019(8) 0.030(8)
C51 0.140(9) 0.204(11) 0.104(7) 0.009(6) 0.018(8) 0.077(7)
C52 0.132(9) 0.172(10) 0.139(8) 0.054(7) 0.062(7) 0.051(6)
C53 0.108(9) 0.093(8) 0.186(9) 0.048(7) 0.013(7) 0.002(6)
C54 0.089(8) 0.089(7) 0.201(9) -0.012(6) 0.006(7) -0.017(6)
C55 0.127(7) 0.382(18) 0.290(16) 0.001(14) 0.120(11) 0.006(9)
C56 0.107(6) 0.154(9) 0.146(10) 0.008(8) 0.008(8) -0.017(6)
C57 0.155(7) 0.091(7) 0.097(8) -0.004(6) 0.022(8) -0.021(6)
C58 0.201(10) 0.152(10) 0.202(13) 0.031(10) 0.032(11) -0.021(8)
C59 0.212(12) 0.111(9) 0.192(13) 0.025(9) 0.034(12) 0.007(8)
C60 0.213(10) 0.104(8) 0.162(11) 0.022(8) 0.029(11) 0.024(9)
C61 0.183(7) 0.072(6) 0.069(7) -0.020(5) 0.004(7) 0.020(6)
C62 0.151(7) 0.097(7) 0.096(8) -0.035(6) -0.006(7) 0.040(6)
C63 0.226(9) 0.130(9) 0.142(10) -0.069(8) -0.062(9) 0.120(9)
C64 0.126(6) 0.157(7) 0.123(8) -0.049(6) 0.014(6) 0.009(5)
C65 0.142(7) 0.185(9) 0.124(10) 0.013(9) -0.037(8) -0.037(7)
C66 0.174(8) 0.117(8) 0.140(10) 0.001(8) -0.015(8) -0.060(7)
C67 0.175(8) 0.122(9) 0.169(12) 0.048(8) 0.017(8) -0.017(8)
C68 0.124(7) 0.141(10) 0.159(11) 0.031(7) 0.007(7) 0.044(7)
C69 0.114(7) 0.128(8) 0.123(9) -0.017(7) 0.008(7) 0.043(6)
C70 0.170(12) 0.170(9) 0.252(14) 0.051(9) 0.050(11) -0.004(10)
C71 0.096(8) 0.147(8) 0.176(8) 0.004(6) 0.008(10) 0.009(8)
C72 0.041(6) 0.172(8) 0.111(6) 0.001(6) 0.012(6) -0.037(6)
C73 0.140(10) 0.211(11) 0.134(7) 0.018(8) -0.022(9) 0.000(10)
C74 0.096(9) 0.217(12) 0.123(8) -0.025(7) 0.008(7) -0.058(10)
C75 0.098(9) 0.195(11) 0.145(7) -0.065(7) 0.032(8) -0.038(9)
C76 0.050(6) 0.160(8) 0.123(6) -0.057(6) 0.034(6) -0.036(6)
C77 0.091(8) 0.121(7) 0.174(7) -0.060(6) 0.033(8) -0.044(6)
C78 0.073(7) 0.139(8) 0.238(12) -0.095(8) 0.062(8) -0.034(6)
C79 0.164(11) 0.154(8) 0.225(9) 0.022(7) 0.039(10) -0.022(8)
C80 0.235(9) 0.203(9) 0.192(8) 0.025(6) 0.017(7) 0.003(7)
C81 0.242(14) 0.277(12) 0.119(7) -0.004(7) 0.031(10) -0.025(10)
C82 0.192(12) 0.274(12) 0.113(7) -0.049(7) 0.074(9) -0.042(10)
C83 0.181(12) 0.184(11) 0.202(9) -0.089(8) 0.064(11) -0.006(9)
C84 0.098(8) 0.150(8) 0.221(9) -0.063(7) 0.045(9) -0.018(7)
C85 0.153(9) 0.194(12) 0.250(15) 0.017(10) -0.032(10) -0.060(10)
C86 0.099(6) 0.112(8) 0.111(9) 0.040(6) -0.031(6) -0.008(5)
C87 0.103(6) 0.101(7) 0.071(7) 0.046(5) -0.001(6) 0.013(5)
C88 0.188(9) 0.176(9) 0.105(9) 0.041(7) 0.052(8) 0.034(8)
C89 0.197(11) 0.174(11) 0.156(11) 0.001(8) 0.075(10) 0.050(9)
C90 0.196(10) 0.193(11) 0.121(10) 0.051(7) 0.081(8) 0.026(8)
C91 0.076(5) 0.157(7) 0.092(7) 0.078(5) 0.038(5) 0.018(5)
C92 0.122(6) 0.156(9) 0.116(9) 0.088(6) 0.027(7) 0.022(6)
C93 0.088(6) 0.221(12) 0.164(11) 0.107(9) 0.005(7) -0.010(7)
C94 0.177(8) 0.190(11) 0.138(10) 0.068(7) 0.018(8) -0.056(7)
C95 0.200(10) 0.209(12) 0.193(13) 0.015(9) 0.003(8) -0.055(9)
C96 0.228(11) 0.144(11) 0.222(14) -0.026(9) 0.020(9) -0.022(9)
C97 0.292(11) 0.099(7) 0.185(13) 0.015(9) 0.006(9) 0.034(8)
C98 0.147(7) 0.162(9) 0.132(10) 0.029(8) 0.077(7) 0.056(7)
C99 0.094(6) 0.200(9) 0.123(9) 0.045(8) 0.011(7) 0.008(7)
C100 0.146(9) 0.109(8) 0.078(6) 0.034(6) -0.021(6) -0.025(7)
C101 0.062(6) 0.068(6) 0.067(5) 0.013(5) -0.007(4) 0.001(4)
C102 0.052(5) 0.073(6) 0.061(5) 0.006(4) 0.002(4) -0.007(4)
C103 0.070(6) 0.085(7) 0.080(6) 0.012(5) -0.019(5) -0.013(5)
C104 0.087(7) 0.075(6) 0.099(6) -0.004(6) -0.010(6) -0.014(5)
C105 0.086(7) 0.057(6) 0.093(6) 0.011(5) -0.002(5) -0.008(5)
C106 0.047(5) 0.058(5) 0.063(5) 0.005(4) 0.010(4) -0.001(4)
C107 0.059(5) 0.055(5) 0.065(5) 0.007(4) 0.019(4) 0.005(4)
C108 0.099(7) 0.070(6) 0.074(6) 0.015(5) 0.031(5) 0.001(5)
C109 0.081(6) 0.080(6) 0.060(5) 0.001(5) 0.016(5) 0.004(5)
C110 0.066(6) 0.103(7) 0.065(5) 0.001(5) 0.008(4) -0.003(5)
C111 0.087(7) 0.086(7) 0.078(6) -0.010(5) 0.002(5) -0.016(5)
C112 0.085(7) 0.061(6) 0.105(6) -0.017(5) 0.004(6) -0.013(5)
C113 0.059(5) 0.067(6) 0.102(6) 0.026(4) 0.022(5) -0.010(4)
C114 0.082(6) 0.069(6) 0.080(5) 0.024(4) 0.009(5) -0.003(5)
Co1 0.0411(7) 0.0606(8) 0.0772(9) -0.0041(7) 0.0153(6) -0.0064(5)
Co2 0.0451(7) 0.0701(9) 0.0788(9) -0.0077(7) 0.0114(6) 0.0084(6)
Co3 0.0796(9) 0.0738(9) 0.0544(8) -0.0100(7) 0.0168(7) 0.0150(7)
Co4 0.0676(9) 0.1168(12) 0.0896(10) -0.0343(9) 0.0343(8) -0.0379(8)
Co5 0.0674(8) 0.0987(11) 0.0712(9) 0.0349(8) 0.0191(7) -0.0068(7)
Co6 0.0438(6) 0.0578(8) 0.0602(8) 0.0021(6) 0.0108(6) -0.0008(5)
Fe1 0.0436(7) 0.0581(8) 0.0518(7) 0.0060(6) 0.0121(6) -0.0002(6)
Fe2 0.0395(7) 0.0576(8) 0.0743(9) -0.0131(7) 0.0149(6) -0.0047(6)
Fe3 0.0469(7) 0.0591(8) 0.0561(8) 0.0014(6) 0.0105(6) 0.0003(6)
Fe4 0.0591(8) 0.0680(9) 0.0841(10) -0.0055(8) 0.0336(7) -0.0100(7)
N1 0.043(4) 0.072(5) 0.057(4) 0.002(4) 0.010(3) -0.006(3)
N2 0.092(6) 0.143(8) 0.066(6) -0.007(5) -0.001(4) -0.007(5)
N4 0.063(5) 0.105(6) 0.072(5) -0.010(5) 0.012(4) -0.013(4)
N5 0.081(6) 0.093(6) 0.108(6) 0.000(5) 0.019(5) 0.035(4)
N6 0.049(4) 0.085(6) 0.081(5) -0.004(4) 0.010(4) -0.001(4)
N7 0.047(3) 0.080(5) 0.118(6) -0.011(4) 0.016(4) -0.013(4)
N8 0.089(6) 0.107(7) 0.146(8) 0.040(6) 0.028(6) 0.008(5)
N9 0.040(3) 0.077(5) 0.081(5) 0.008(4) 0.024(4) 0.004(3)
N10 0.083(5) 0.098(7) 0.078(6) -0.004(4) -0.005(5) -0.003(5)
N11 0.087(5) 0.071(5) 0.069(4) -0.009(4) 0.011(4) 0.020(4)
N12 0.118(7) 0.115(8) 0.170(9) -0.071(6) 0.048(6) -0.018(6)
N13 0.081(5) 0.110(6) 0.076(5) 0.034(5) 0.031(4) 0.019(4)
N14 0.058(4) 0.120(6) 0.096(6) -0.018(5) 0.021(4) -0.027(4)
N15 0.094(6) 0.086(5) 0.062(4) -0.002(4) 0.018(4) 0.006(4)
N16 0.097(7) 0.092(7) 0.164(9) -0.011(6) 0.018(6) -0.041(5)
N17 0.048(4) 0.073(5) 0.076(5) 0.007(4) 0.017(4) 0.009(3)
N18 0.095(6) 0.095(7) 0.142(8) 0.015(6) 0.028(6) 0.035(5)
N20 0.139(8) 0.082(6) 0.096(6) 0.004(6) 0.006(6) -0.019(5)
N21 0.043(3) 0.064(4) 0.076(5) -0.002(4) 0.016(3) 0.001(3)
N22 0.152(9) 0.198(10) 0.123(7) 0.049(8) -0.018(7) -0.075(8)
N23 0.115(7) 0.073(5) 0.147(8) -0.002(6) 0.053(6) -0.001(5)
N24 0.152(8) 0.085(6) 0.186(10) -0.034(7) 0.036(7) -0.016(7)
N25 0.048(4) 0.110(5) 0.084(5) 0.028(4) 0.007(4) 0.000(4)
N26 0.057(5) 0.086(5) 0.069(4) -0.004(4) 0.015(4) -0.016(3)
N27 0.048(5) 0.109(6) 0.155(5) 0.066(5) 0.018(5) 0.003(4)
N28 0.043(4) 0.097(6) 0.147(6) -0.033(5) 0.014(5) 0.000(4)
N29 0.057(5) 0.102(6) 0.099(5) 0.010(4) 0.019(4) 0.023(4)
N30 0.054(5) 0.084(5) 0.129(5) -0.019(4) 0.001(5) 0.015(4)
N31 0.094(4) 0.086(6) 0.089(6) -0.024(4) 0.028(4) 0.021(4)
N32 0.129(5) 0.073(5) 0.063(5) -0.016(4) 0.005(5) 0.008(4)
N33 0.102(5) 0.109(6) 0.064(5) -0.031(5) 0.007(4) 0.031(4)
N34 0.079(6) 0.123(6) 0.154(6) -0.037(5) 0.011(7) -0.031(5)
N35 0.057(5) 0.141(6) 0.111(5) -0.030(4) 0.019(5) -0.027(5)
N36 0.095(6) 0.106(5) 0.150(6) -0.031(5) 0.037(6) -0.038(5)
N37 0.092(5) 0.144(7) 0.072(5) 0.010(5) 0.037(4) -0.010(4)
N38 0.119(5) 0.160(6) 0.092(6) 0.052(4) 0.034(5) 0.019(5)
N39 0.125(5) 0.194(10) 0.135(9) 0.075(5) 0.022(6) -0.025(5)
N40 0.052(4) 0.067(5) 0.066(4) 0.011(3) 0.012(3) -0.003(3)
N41 0.039(4) 0.063(4) 0.055(4) 0.006(3) 0.006(3) 0.002(3)
N42 0.049(4) 0.067(4) 0.054(4) 0.004(3) 0.014(3) 0.001(3)
O1 0.097(5) 0.188(7) 0.091(4) -0.049(4) 0.038(4) -0.046(4)
O2 0.095(5) 0.091(5) 0.252(7) -0.049(6) 0.054(6) -0.003(4)
O3 0.110(5) 0.153(6) 0.091(4) -0.024(4) 0.003(4) 0.036(5)
O4 0.084(5) 0.101(5) 0.137(5) 0.034(4) 0.024(4) 0.029(4)
O5 0.137(5) 0.085(4) 0.091(5) 0.005(4) -0.006(4) 0.007(4)
O6 0.128(5) 0.124(5) 0.117(6) -0.018(5) 0.049(5) -0.011(4)
O7 0.144(7) 0.181(7) 0.134(5) -0.072(5) 0.057(6) -0.052(6)
O8 0.147(7) 0.211(7) 0.117(5) 0.018(5) 0.026(6) -0.032(6)
O9 0.198(6) 0.089(5) 0.110(6) 0.012(4) 0.030(5) 0.021(5)
O10 0.200(7) 0.174(7) 0.115(7) 0.024(5) 0.036(6) -0.071(6)
O11 0.059(3) 0.061(4) 0.083(4) -0.001(3) 0.017(3) -0.006(3)
O12 0.063(4) 0.073(4) 0.064(3) -0.005(3) 0.002(3) -0.002(3)
O13 0.293(13) 0.324(14) 0.359(15) -0.056(12) 0.077(11) 0.035(11)
O14 0.372(16) 0.316(14) 0.388(16) 0.043(13) 0.038(13) 0.056(13)
O15 0.245(11) 0.203(10) 0.321(13) 0.122(10) 0.015(10) 0.001(9)
O16 0.122(7) 0.231(10) 0.312(12) 0.033(10) 0.016(7) -0.017(7)
O17 0.294(13) 0.293(13) 0.360(15) -0.092(12) 0.021(11) -0.046(11)
O18 0.138(6) 0.129(6) 0.135(6) -0.018(5) -0.008(5) 0.053(5)
O19 0.189(9) 0.355(14) 0.229(11) -0.082(10) 0.002(8) -0.009(10)
O20 0.133(7) 0.213(10) 0.314(12) -0.036(9) 0.040(8) 0.019(7)
O21 0.227(10) 0.234(11) 0.230(11) 0.074(9) -0.020(8) 0.034(9)
O22 0.186(8) 0.175(9) 0.229(10) 0.057(8) 0.043(7) -0.010(7)
O23 0.198(9) 0.235(11) 0.220(10) -0.014(9) 0.026(8) 0.003(8)
O24 0.179(8) 0.210(9) 0.156(8) 0.040(7) 0.030(6) -0.033(7)
O25 0.175(8) 0.181(9) 0.166(8) 0.039(7) 0.005(6) -0.009(7)
O26 0.397(16) 0.258(13) 0.370(16) 0.074(12) 0.009(13) 0.042(12)
O27 0.057(6) 0.148(10) 0.137(10) 0.068(8) 0.034(6) -0.011(6)
O28 0.103(14) 0.209(19) 0.157(17) 0.041(14) -0.004(12) 0.016(13)
O29 0.407(17) 0.349(16) 0.530(19) -0.044(15) 0.010(15) -0.085(14)
O30 0.281(12) 0.234(12) 0.330(14) -0.076(11) -0.076(10) -0.033(10)

loop_
_atom_type_symbol
_atom_type_description
_atom_type_scat_dispersion_real
_atom_type_scat_dispersion_imag
_atom_type_scat_source
C C 0.0033 0.0016 'International Tables Vol C Tables 4.2.6.8 and 6.1.1.4'
H H 0.0000 0.0000 'International Tables Vol C Tables 4.2.6.8 and 6.1.1.4'
N N 0.0061 0.0033 'International Tables Vol C Tables 4.2.6.8 and 6.1.1.4'
O O 0.0106 0.0060 'International Tables Vol C Tables 4.2.6.8 and 6.1.1.4'
Fe Fe 0.3463 0.8444 'International Tables Vol C Tables 4.2.6.8 and 6.1.1.4'
Co Co 0.3494 0.9721 'International Tables Vol C Tables 4.2.6.8 and 6.1.1.4'

loop_
_geom_angle_atom_site_label_1
_geom_angle_atom_site_label_2
_geom_angle_atom_site_label_3
_geom_angle
_geom_angle_site_symmetry_1
_geom_angle_site_symmetry_3
C19 N19 Co4 166.0(8) . 1_655
C3 N3 Co5 154.5(7) . 3_676
N1 C1 Fe1 175.8(7) . .
N2 C2 Fe1 175.8(9) . .
N3 C3 Fe1 176.7(8) . .
N4 C4 Fe1 178.9(9) . .
N5 C5 Fe1 178.3(9) . .
N6 C6 Fe1 177.4(8) . .
N7 C7 Fe2 178.1(9) . .
N8 C8 Fe2 178.3(10) . .
N9 C9 Fe2 176.4(8) . .
N10 C10 Fe2 178.1(9) . .
N11 C11 Fe2 177.0(8) . .
N12 C12 Fe2 177.1(10) . .
N13 C13 Fe3 175.2(8) . .
N14 C14 Fe3 176.7(8) . .
N15 C15 Fe3 178.4(8) . .
N16 C16 Fe3 177.1(10) . .
N17 C17 Fe3 178.3(8) . .
N18 C18 Fe3 177.3(9) . .
N19 C19 Fe4 177.1(10) . .
N20 C20 Fe4 176.3(10) . .
N21 C21 Fe4 177.1(8) . .
N22 C22 Fe4 175.9(13) . .
N23 C23 Fe4 178.0(9) . .
N24 C24 Fe4 178.3(11) . .
N25 C26 C27 118.1(10) . .
N25 C26 C25 125.3(12) . .
C27 C26 C25 116.5(12) . .
N26 C27 C28 125.5(13) . .
N26 C27 C26 112.6(9) . .
C28 C27 C26 121.9(13) . .
C29 C28 C27 106.7(14) . .
C30 C29 C28 138.4(17) . .
C29 C30 C31 106.8(14) . .
N26 C31 C32 114.4(12) . .
N26 C31 C30 120.0(13) . .
C32 C31 C30 125.7(13) . .
N27 C32 C31 115.0(11) . .
N27 C32 C33 124.1(15) . .
C31 C32 C33 120.9(15) . .
N27 C34 C35 105.4(11) . .
O2 C35 C34 109.5(12) . .
O2 C36 C37 118.0(15) . .
O1 C37 C36 102.8(12) . .
O1 C38 C39 109.1(11) . .
N25 C39 C38 108.6(11) . .
N30 C41 C42 114.2(11) . .
N30 C41 C40 124.1(13) . .
C42 C41 C40 121.7(13) . .
N29 C42 C43 125.6(14) . .
N29 C42 C41 113.5(11) . .
C43 C42 C41 120.9(14) . .
C44 C43 C42 109.8(15) . .
C43 C44 C45 128.0(17) . .
C44 C45 C46 118.1(14) . .
N29 C46 C45 116.0(13) . .
N29 C46 C47 113.0(11) . .
C45 C46 C47 130.9(14) . .
N28 C47 C46 114.2(13) . .
N28 C47 C48 130.2(15) . .
C46 C47 C48 115.6(14) . .
C50 C49 N28 106.6(11) . .
O3 C50 C49 110.1(12) . .
O3 C51 C52 107.1(11) . .
O4 C52 C51 104.1(10) . .
O4 C53 C54 108.0(10) . .
C53 C54 N30 108.2(10) . .
N31 C56 C57 117.0(13) . .
N31 C56 C55 116.9(14) . .
C57 C56 C55 122.0(15) . .
N32 C57 C58 109.8(14) . .
N32 C57 C56 113.1(13) . .
C58 C57 C56 136.9(16) . .
C59 C58 C57 126.7(17) . .
C60 C59 C58 121(2) . .
C59 C60 C61 114(2) . .
N32 C61 C60 129.3(15) . .
N32 C61 C62 116.7(12) . .
C60 C61 C62 113.8(14) . .
N33 C62 C61 109.6(11) . .
N33 C62 C63 117.0(13) . .
C61 C62 C63 133.4(13) . .
C65 C64 N33 123.4(12) . .
O6 C65 C64 108.1(12) . .
C67 C66 O6 107.8(11) . .
C66 C67 O5 114.8(12) . .
C69 C68 O5 105.9(11) . .
C68 C69 N31 111.7(10) . .
N34 C71 C70 130.2(19) . .
N34 C71 C72 115.6(17) . .
C70 C71 C72 114.2(17) . .
N35 C72 C73 119.0(16) . .
N35 C72 C71 114.3(14) . .
C73 C72 C71 126.6(17) . .
C72 C73 C74 116.0(16) . .
C75 C74 C73 127.5(17) . .
C74 C75 C76 110.8(16) . .
N35 C76 C75 122.9(15) . .
N35 C76 C77 118.6(13) . .
C75 C76 C77 118.5(14) . .
N36 C77 C76 109.3(13) . .
N36 C77 C78 120.7(15) . .
C76 C77 C78 130.0(14) . .
N36 C79 C80 108.6(13) . .
C79 C80 O8 109.4(14) . .
O8 C81 C82 113.2(15) . .
O7 C82 C81 116.1(14) . .
O7 C83 C84 120.6(14) . .
N34 C84 C83 107.2(13) . .
C85 C86 N37 122.2(12) . .
C85 C86 C87 125.3(14) . .
N37 C86 C87 111.4(10) . .
N38 C87 C86 126.0(13) . .
N38 C87 C88 108.5(12) . .
C86 C87 C88 125.4(13) . .
C89 C88 C87 129.9(15) . .
C88 C89 C90 111.5(15) . .
C91 C90 C89 121.9(15) . .
N38 C91 C90 113.9(14) . .
N38 C91 C92 114.7(13) . .
C90 C91 C92 131.4(13) . .
N39 C92 C91 121.9(14) . .
N39 C92 C93 128.6(16) . .
C91 C92 C93 109.4(13) . .
N39 C94 C95 104.2(13) . .
O10 C95 C94 111.3(16) . .
O10 C96 C97 112.7(18) . .
O9 C97 C96 98.1(14) . .
O9 C98 C99 113.5(11) . .
N37 C99 C98 105.1(10) . .
N40 C101 C102 113.4(8) . .
N40 C101 C100 127.5(8) . .
C102 C101 C100 119.1(8) . .
N41 C102 C103 122.6(8) . .
N41 C102 C101 114.4(8) . .
C103 C102 C101 122.6(9) . .
C104 C103 C102 117.0(9) . .
C103 C104 C105 119.8(9) . .
C106 C105 C104 117.9(9) . .
N41 C106 C105 121.7(8) . .
N41 C106 C107 114.1(8) . .
C105 C106 C107 124.1(8) . .
N42 C107 C106 114.4(8) . .
N42 C107 C108 125.0(8) . .
C106 C107 C108 120.5(8) . .
N42 C109 C110 111.0(7) . .
O12 C110 C109 106.4(7) . .
O12 C111 C112 107.7(8) . .
O11 C112 C111 105.7(7) . .
O11 C113 C114 105.3(7) . .
N40 C114 C113 109.8(7) . .
N7 Co1 N1 170.1(3) . .
N7 Co1 N26 93.4(3) . .
N1 Co1 N26 95.1(3) . .
N7 Co1 N27 96.1(3) . .
N1 Co1 N27 91.2(3) . .
N26 Co1 N27 73.3(4) . .
N7 Co1 N25 86.5(3) . .
N1 Co1 N25 90.8(3) . .
N26 Co1 N25 74.1(3) . .
N27 Co1 N25 147.4(4) . .
N7 Co1 O1 87.3(3) . .
N1 Co1 O1 82.8(2) . .
N26 Co1 O1 145.7(4) . .
N27 Co1 O1 140.8(4) . .
N25 Co1 O1 71.6(3) . .
N7 Co1 O2 90.0(3) . .
N1 Co1 O2 86.2(3) . .
N26 Co1 O2 144.3(4) . .
N27 Co1 O2 71.0(4) . .
N25 Co1 O2 141.5(4) . .
O1 Co1 O2 69.9(4) . .
N6 Co2 N29 91.9(3) 1_455 .
N6 Co2 N9 170.3(3) 1_455 .
N29 Co2 N9 95.9(3) . .
N6 Co2 N30 87.5(3) 1_455 .
N29 Co2 N30 73.7(4) . .
N9 Co2 N30 89.0(3) . .
N6 Co2 N28 91.4(3) 1_455 .
N29 Co2 N28 71.6(4) . .
N9 Co2 N28 96.6(3) . .
N30 Co2 N28 145.2(4) . .
N6 Co2 O4 84.2(3) 1_455 .
N29 Co2 O4 146.6(4) . .
N9 Co2 O4 86.1(2) . .
N30 Co2 O4 73.0(3) . .
N28 Co2 O4 141.5(4) . .
N6 Co2 O3 92.5(3) 1_455 .
N29 Co2 O3 143.3(4) . .
N9 Co2 O3 84.9(3) . .
N30 Co2 O3 142.9(4) . .
N28 Co2 O3 71.9(4) . .
O4 Co2 O3 70.1(3) . .
N11 Co3 N32 94.0(3) . .
N11 Co3 N15 169.4(3) . .
N32 Co3 N15 96.5(3) . .
N11 Co3 N33 97.8(3) . .
N32 Co3 N33 72.7(4) . .
N15 Co3 N33 86.7(3) . .
N11 Co3 N31 88.8(3) . .
N32 Co3 N31 71.7(4) . .
N15 Co3 N31 93.2(3) . .
N33 Co3 N31 144.1(4) . .
N11 Co3 O6 88.5(3) . .
N32 Co3 O6 145.4(4) . .
N15 Co3 O6 83.7(3) . .
N33 Co3 O6 72.8(4) . .
N31 Co3 O6 142.9(4) . .
N11 Co3 O5 83.4(3) . .
N32 Co3 O5 142.7(3) . .
N15 Co3 O5 87.4(3) . .
N33 Co3 O5 144.6(4) . .
N31 Co3 O5 71.1(3) . .
O6 Co3 O5 71.9(3) . .
N19 Co4 N35 95.7(3) 1_455 .
N19 Co4 N14 169.5(3) 1_455 .
N35 Co4 N14 93.8(3) . .
N19 Co4 N36 94.6(3) 1_455 .
N35 Co4 N36 72.9(4) . .
N14 Co4 N36 92.5(3) . .
N19 Co4 N34 88.4(4) 1_455 .
N35 Co4 N34 73.7(4) . .
N14 Co4 N34 89.9(3) . .
N36 Co4 N34 146.6(4) . .
N19 Co4 O8 86.2(3) 1_455 .
N35 Co4 O8 145.2(4) . .
N14 Co4 O8 88.7(3) . .
N36 Co4 O8 72.3(4) . .
N34 Co4 O8 141.1(4) . .
N19 Co4 O7 85.4(3) 1_455 .
N35 Co4 O7 144.4(5) . .
N14 Co4 O7 84.3(3) . .
N36 Co4 O7 142.6(5) . .
N34 Co4 O7 70.8(4) . .
O8 Co4 O7 70.3(4) . .
N38 Co5 N13 100.1(3) . .
N38 Co5 N3 90.6(3) . 3_676
N13 Co5 N3 169.2(3) . 3_676
N38 Co5 N37 79.5(4) . .
N13 Co5 N37 89.9(3) . .
N3 Co5 N37 90.7(3) 3_676 .
N38 Co5 N39 79.9(5) . .
N13 Co5 N39 94.2(4) . .
N3 Co5 N39 89.0(4) 3_676 .
N37 Co5 N39 159.3(5) . .
N38 Co5 O9 152.6(4) . .
N13 Co5 O9 82.6(3) . .
N3 Co5 O9 87.3(3) 3_676 .
N37 Co5 O9 73.2(4) . .
N39 Co5 O9 127.4(5) . .
N38 Co5 O10 143.8(4) . .
N13 Co5 O10 87.3(3) . .
N3 Co5 O10 84.8(3) 3_676 .
N37 Co5 O10 136.3(4) . .
N39 Co5 O10 64.2(5) . .
O9 Co5 O10 63.2(4) . .
N41 Co6 N21 99.1(2) . .
N41 Co6 N17 92.2(2) . .
N21 Co6 N17 165.5(3) . .
N41 Co6 N40 73.2(3) . .
N21 Co6 N40 88.2(2) . .
N17 Co6 N40 86.3(3) . .
N41 Co6 N42 71.7(3) . .
N21 Co6 N42 92.0(2) . .
N17 Co6 N42 100.2(2) . .
N40 Co6 N42 144.5(3) . .
N41 Co6 O11 145.4(2) . .
N21 Co6 O11 80.4(2) . .
N17 Co6 O11 85.1(2) . .
N40 Co6 O11 72.2(3) . .
N42 Co6 O11 142.7(3) . .
N41 Co6 O12 143.1(2) . .
N21 Co6 O12 88.7(2) . .
N17 Co6 O12 87.7(2) . .
N40 Co6 O12 143.4(2) . .
N42 Co6 O12 72.0(2) . .
O11 Co6 O12 71.4(2) . .
C2 Fe1 C3 89.1(4) . .
C2 Fe1 C6 89.9(4) . .
C3 Fe1 C6 92.4(4) . .
C2 Fe1 C4 177.8(3) . .
C3 Fe1 C4 89.7(3) . .
C6 Fe1 C4 88.3(3) . .
C2 Fe1 C1 91.7(3) . .
C3 Fe1 C1 177.5(4) . .
C6 Fe1 C1 90.0(3) . .
C4 Fe1 C1 89.6(3) . .
C2 Fe1 C5 89.3(4) . .
C3 Fe1 C5 89.2(4) . .
C6 Fe1 C5 178.2(4) . .
C4 Fe1 C5 92.5(4) . .
C1 Fe1 C5 88.4(3) . .
C10 Fe2 C11 90.1(3) . .
C10 Fe2 C12 91.5(4) . .
C11 Fe2 C12 178.3(4) . .
C10 Fe2 C8 177.6(3) . .
C11 Fe2 C8 89.7(4) . .
C12 Fe2 C8 88.7(4) . .
C10 Fe2 C7 85.8(3) . .
C11 Fe2 C7 92.0(3) . .
C12 Fe2 C7 88.5(4) . .
C8 Fe2 C7 91.8(4) . .
C10 Fe2 C9 93.5(3) . .
C11 Fe2 C9 90.2(3) . .
C12 Fe2 C9 89.2(4) . .
C8 Fe2 C9 89.0(3) . .
C7 Fe2 C9 177.6(3) . .
C15 Fe3 C14 89.5(3) . .
C15 Fe3 C18 87.7(4) . .
C14 Fe3 C18 88.4(4) . .
C15 Fe3 C13 176.8(4) . .
C14 Fe3 C13 91.3(3) . .
C18 Fe3 C13 89.3(4) . .
C15 Fe3 C17 91.3(3) . .
C14 Fe3 C17 91.0(3) . .
C18 Fe3 C17 178.8(4) . .
C13 Fe3 C17 91.8(3) . .
C15 Fe3 C16 90.7(4) . .
C14 Fe3 C16 178.6(4) . .
C18 Fe3 C16 90.2(4) . .
C13 Fe3 C16 88.5(4) . .
C17 Fe3 C16 90.4(4) . .
C19 Fe4 C20 86.5(4) . .
C19 Fe4 C22 89.7(4) . .
C20 Fe4 C22 174.6(4) . .
C19 Fe4 C24 90.9(4) . .
C20 Fe4 C24 89.1(5) . .
C22 Fe4 C24 87.2(5) . .
C19 Fe4 C23 89.7(4) . .
C20 Fe4 C23 91.5(4) . .
C22 Fe4 C23 92.2(5) . .
C24 Fe4 C23 179.2(4) . .
C19 Fe4 C21 178.2(4) . .
C20 Fe4 C21 92.6(4) . .
C22 Fe4 C21 91.4(4) . .
C24 Fe4 C21 90.6(4) . .
C23 Fe4 C21 88.8(3) . .
C1 N1 Co1 148.7(6) . .
C6 N6 Co2 157.3(7) . 1_655
C7 N7 Co1 150.3(7) . .
C9 N9 Co2 160.8(7) . .
C11 N11 Co3 164.7(7) . .
C13 N13 Co5 154.0(7) . .
C14 N14 Co4 154.0(8) . .
C15 N15 Co3 154.0(8) . .
C17 N17 Co6 150.0(7) . .
C21 N21 Co6 150.2(6) . .
C26 N25 C39 123.9(11) . .
C26 N25 Co1 116.5(8) . .
C39 N25 Co1 119.5(8) . .
C31 N26 C27 122.6(11) . .
C31 N26 Co1 118.8(8) . .
C27 N26 Co1 118.6(7) . .
C32 N27 C34 119.2(13) . .
C32 N27 Co1 118.6(9) . .
C34 N27 Co1 122.2(10) . .
C47 N28 C49 117.7(13) . .
C47 N28 Co2 123.0(10) . .
C49 N28 Co2 119.1(9) . .
C42 N29 C46 121.8(11) . .
C42 N29 Co2 120.1(9) . .
C46 N29 Co2 118.1(8) . .
C41 N30 C54 123.9(11) . .
C41 N30 Co2 118.6(8) . .
C54 N30 Co2 117.1(8) . .
C56 N31 C69 126.9(11) . .
C56 N31 Co3 114.4(9) . .
C69 N31 Co3 115.7(7) . .
C61 N32 C57 118.7(12) . .
C61 N32 Co3 120.4(9) . .
C57 N32 Co3 120.8(9) . .
C62 N33 C64 126.7(11) . .
C62 N33 Co3 120.6(9) . .
C64 N33 Co3 112.6(8) . .
C71 N34 C84 120.3(16) . .
C71 N34 Co4 117.8(13) . .
C84 N34 Co4 120.9(10) . .
C72 N35 C76 123.5(13) . .
C72 N35 Co4 118.2(10) . .
C76 N35 Co4 118.2(10) . .
C77 N36 C79 117.6(13) . .
C77 N36 Co4 120.9(11) . .
C79 N36 Co4 121.5(9) . .
C99 N37 C86 128.3(10) . .
C99 N37 Co5 120.4(8) . .
C86 N37 Co5 108.8(7) . .
C87 N38 C91 134.0(13) . .
C87 N38 Co5 113.0(9) . .
C91 N38 Co5 112.8(10) . .
C92 N39 C94 119.0(15) . .
C92 N39 Co5 110.3(12) . .
C94 N39 Co5 130.5(11) . .
C101 N40 C114 122.5(8) . .
C101 N40 Co6 119.3(6) . .
C114 N40 Co6 118.2(6) . .
C102 N41 C106 120.9(8) . .
C102 N41 Co6 119.1(6) . .
C106 N41 Co6 119.9(6) . .
C107 N42 C109 122.8(8) . .
C107 N42 Co6 119.7(6) . .
C109 N42 Co6 117.5(5) . .
C37 O1 C38 112.7(11) . .
C37 O1 Co1 120.5(10) . .
C38 O1 Co1 111.5(7) . .
C36 O2 C35 120.9(12) . .
C36 O2 Co1 109.7(9) . .
C35 O2 Co1 110.4(8) . .
C51 O3 C50 114.4(11) . .
C51 O3 Co2 114.2(8) . .
C50 O3 Co2 108.1(7) . .
C53 O4 C52 114.3(10) . .
C53 O4 Co2 110.9(7) . .
C52 O4 Co2 114.5(7) . .
C67 O5 C68 120.6(10) . .
C67 O5 Co3 109.3(7) . .
C68 O5 Co3 112.4(7) . .
C65 O6 C66 120.3(11) . .
C65 O6 Co3 121.7(9) . .
C66 O6 Co3 117.4(8) . .
C82 O7 C83 122.0(13) . .
C82 O7 Co4 118.5(10) . .
C83 O7 Co4 114.5(11) . .
C81 O8 C80 123.7(13) . .
C81 O8 Co4 116.0(10) . .
C80 O8 Co4 111.7(8) . .
C97 O9 C98 110.1(12) . .
C97 O9 Co5 122.6(10) . .
C98 O9 Co5 111.9(7) . .
C96 O10 C95 122.2(16) . .
C96 O10 Co5 110.5(11) . .
C95 O10 Co5 113.4(11) . .
C113 O11 C112 115.4(7) . .
C113 O11 Co6 114.5(5) . .
C112 O11 Co6 113.6(5) . .
C110 O12 C111 112.2(6) . .
C110 O12 Co6 111.1(5) . .
C111 O12 Co6 112.8(5) . .

loop_
_geom_bond_atom_site_label_1
_geom_bond_atom_site_label_2
_geom_bond_distance
_geom_bond_site_symmetry_2
N19 C19 1.156(9) .
N19 Co4 2.069(8) 1_655
N3 C3 1.150(9) .
N3 Co5 2.096(8) 3_676
C1 N1 1.157(8) .
C1 Fe1 1.922(8) .
C2 N2 1.165(10) .
C2 Fe1 1.899(10) .
C3 Fe1 1.902(9) .
C4 N4 1.167(9) .
C4 Fe1 1.909(9) .
C5 N5 1.119(9) .
C5 Fe1 1.956(9) .
C6 N6 1.171(9) .
C6 Fe1 1.902(8) .
C7 N7 1.129(9) .
C7 Fe2 1.972(9) .
C8 N8 1.154(10) .
C8 Fe2 1.924(11) .
C9 N9 1.123(8) .
C9 Fe2 1.978(8) .
C10 N10 1.175(10) .
C10 Fe2 1.906(10) .
C11 N11 1.167(9) .
C11 Fe2 1.922(9) .
C12 N12 1.165(10) .
C12 Fe2 1.923(10) .
C13 N13 1.149(9) .
C13 Fe3 1.942(8) .
C14 N14 1.122(9) .
C14 Fe3 1.908(9) .
C15 N15 1.151(8) .
C15 Fe3 1.898(9) .
C16 N16 1.115(10) .
C16 Fe3 1.969(10) .
C17 N17 1.142(9) .
C17 Fe3 1.968(9) .
C18 N18 1.133(10) .
C18 Fe3 1.920(9) .
C19 Fe4 1.897(9) .
C20 N20 1.167(11) .
C20 Fe4 1.897(11) .
C21 N21 1.141(8) .
C21 Fe4 1.937(8) .
C22 N22 1.186(12) .
C22 Fe4 1.899(12) .
C23 N23 1.164(10) .
C23 Fe4 1.909(10) .
C24 N24 1.148(11) .
C24 Fe4 1.901(11) .
C25 C26 1.556(13) .
C26 N25 1.240(12) .
C26 C27 1.470(14) .
C27 N26 1.323(11) .
C27 C28 1.395(13) .
C28 C29 1.382(14) .
C29 C30 1.303(18) .
C30 C31 1.541(16) .
C31 N26 1.307(12) .
C31 C32 1.446(16) .
C32 N27 1.274(14) .
C32 C33 1.516(14) .
C34 N27 1.455(14) .
C34 C35 1.527(18) .
C35 O2 1.358(15) .
C36 O2 1.352(17) .
C36 C37 1.475(15) .
C37 O1 1.327(15) .
C38 O1 1.422(14) .
C38 C39 1.441(16) .
C39 N25 1.438(12) .
C40 C41 1.496(13) .
C41 N30 1.306(12) .
C41 C42 1.484(15) .
C42 N29 1.310(13) .
C42 C43 1.466(16) .
C43 C44 1.326(14) .
C44 C45 1.376(17) .
C45 C46 1.437(15) .
C46 N29 1.367(12) .
C46 C47 1.478(16) .
C47 N28 1.170(13) .
C47 C48 1.530(14) .
C49 C50 1.458(16) .
C49 N28 1.477(14) .
C50 O3 1.416(14) .
C51 O3 1.364(13) .
C51 C52 1.527(16) .
C52 O4 1.415(12) .
C53 O4 1.399(13) .
C53 C54 1.461(15) .
C54 N30 1.482(12) .
C55 C56 1.487(16) .
C56 N31 1.278(14) .
C56 C57 1.421(16) .
C57 N32 1.294(13) .
C57 C58 1.413(16) .
C58 C59 1.341(19) .
C59 C60 1.149(18) .
C60 C61 1.363(16) .
C61 N32 1.291(12) .
C61 C62 1.515(15) .
C62 N33 1.328(13) .
C62 C63 1.517(14) .
C64 C65 1.397(15) .
C64 N33 1.408(8) .
C65 O6 1.350(13) .
C66 C67 1.391(15) .
C66 O6 1.409(13) .
C67 O5 1.403(12) .
C68 C69 1.417(14) .
C68 O5 1.429(12) .
C69 N31 1.431(12) .
C70 C71 1.377(16) .
C71 N34 1.184(16) .
C71 C72 1.517(18) .
C72 N35 1.301(14) .
C72 C73 1.323(15) .
C73 C74 1.473(14) .
C74 C75 1.261(17) .
C75 C76 1.440(16) .
C76 N35 1.323(13) .
C76 C77 1.474(16) .
C77 N36 1.297(14) .
C77 C78 1.502(14) .
C79 N36 1.428(9) .
C79 C80 1.487(9) .
C80 O8 1.494(16) .
C81 O8 1.406(16) .
C81 C82 1.428(9) .
C82 O7 1.286(16) .
C83 O7 1.297(16) .
C83 C84 1.436(18) .
C84 N34 1.419(14) .
C85 C86 1.394(9) .
C86 N37 1.435(13) .
C86 C87 1.441(10) .
C87 N38 1.206(12) .
C87 C88 1.506(13) .
C88 C89 1.280(13) .
C89 C90 1.473(13) .
C90 C91 1.380(13) .
C91 N38 1.367(12) .
C91 C92 1.485(17) .
C92 N39 1.233(16) .
C92 C93 1.588(15) .
C94 N39 1.427(9) .
C94 C95 1.453(18) .
C95 O10 1.356(16) .
C96 O10 1.279(16) .
C96 C97 1.401(18) .
C97 O9 1.331(14) .
C98 O9 1.419(12) .
C98 C99 1.479(15) .
C99 N37 1.408(8) .
C100 C101 1.508(11) .
C101 N40 1.261(10) .
C101 C102 1.506(11) .
C102 N41 1.305(9) .
C102 C103 1.408(11) .
C103 C104 1.381(11) .
C104 C105 1.412(11) .
C105 C106 1.382(11) .
C106 N41 1.326(9) .
C106 C107 1.461(11) .
C107 N42 1.243(9) .
C107 C108 1.528(10) .
C109 N42 1.471(9) .
C109 C110 1.480(10) .
C110 O12 1.448(9) .
C111 O12 1.455(9) .
C111 C112 1.464(11) .
C112 O11 1.437(9) .
C113 O11 1.427(9) .
C113 C114 1.516(11) .
C114 N40 1.450(9) .
Co1 N7 2.078(7) .
Co1 N1 2.078(6) .
Co1 N26 2.097(7) .
Co1 N27 2.130(9) .
Co1 N25 2.159(8) .
Co1 O1 2.262(7) .
Co1 O2 2.317(7) .
Co2 N6 2.094(7) 1_455
Co2 N29 2.101(8) .
Co2 N9 2.108(6) .
Co2 N30 2.136(8) .
Co2 N28 2.171(9) .
Co2 O4 2.276(7) .
Co2 O3 2.311(7) .
Co3 N11 2.073(7) .
Co3 N32 2.109(9) .
Co3 N15 2.112(7) .
Co3 N33 2.179(8) .
Co3 N31 2.216(8) .
Co3 O6 2.218(8) .
Co3 O5 2.288(7) .
Co4 N19 2.069(8) 1_455
Co4 N35 2.082(10) .
Co4 N14 2.107(7) .
Co4 N36 2.185(10) .
Co4 N34 2.201(11) .
Co4 O8 2.274(9) .
Co4 O7 2.274(8) .
Co5 N38 2.064(10) .
Co5 N13 2.087(7) .
Co5 N3 2.096(8) 3_676
Co5 N37 2.162(9) .
Co5 N39 2.166(11) .
Co5 O9 2.210(8) .
Co5 O10 2.440(10) .
Co6 N41 2.100(6) .
Co6 N21 2.106(6) .
Co6 N17 2.114(7) .
Co6 N40 2.169(7) .
Co6 N42 2.196(6) .
Co6 O11 2.283(5) .
Co6 O12 2.284(6) .
N6 Co2 2.094(7) 1_655

loop_
_platon_squeeze_void_nr
_platon_squeeze_void_average_x
_platon_squeeze_void_average_y
_platon_squeeze_void_average_z
_platon_squeeze_void_volume
_platon_squeeze_void_count_electrons
1 0.435 0.000 0.500 875.3 26.4
2 0.869 0.222 0.109 7.0 0.9
3 0.869 0.278 0.609 7.0 0.8
4 0.263 0.500 1.000 875.4 26.2
5 0.131 0.722 0.391 7.0 0.9
6 0.131 0.778 0.891 7.0 0.7
